data_4109184
loop_
_publ_author_name
'Anna F. A. Peacock'
'Simon Parsons'
'Peter J. Sadler'

_publ_contact_author_email S.Parsons@ed.ac.uk
_publ_contact_author_name S.Parsons
_publ_section_title
;
 Tuning the Hydrolytic Aqueous Chemistry of Osmium Arene Complexes with
 N,O-Chelating Ligands to Achieve Cancer Cell Cytotoxicity
;
_journal_name_full 'Journal of the American Chemical Society'
_journal_page_first 3348
_journal_page_last 3357
_journal_paper_doi 10.1021/ja068335p
_journal_volume 129
_journal_year 2007
_chemical_compound_source 'Anna Peacock AFAP63 '
_chemical_formula_moiety '[Os(cymene)(9Et-adenine)(Pyr-COO)][PF6].0.5Et2O'
_chemical_formula_sum 'C25 H32 F6 N6 O2.5 Os P'
_chemical_formula_weight 791.74
_chemical_name_systematic
; 
 ? 
;
_space_group_IT_number 14
_symmetry_cell_setting 'monoclinic, twinned via 2(100)'
_symmetry_space_group_name_Hall '-P 2ybc'
_symmetry_space_group_name_H-M 'P 1 21/c 1'
_atom_sites_solution_hydrogens geom
_atom_sites_solution_primary Patterson
_atom_sites_solution_secondary difmap
_audit_creation_date 06-07-14
_audit_creation_method SHELXL-97
_cell_angle_alpha 90.00
_cell_angle_beta 98.317(2)
_cell_angle_gamma 90.00
_cell_formula_units_Z 4
_cell_length_a 12.2879(4)
_cell_length_b 15.9787(5)
_cell_length_c 15.1512(5)
_cell_measurement_reflns_used 8074
_cell_measurement_temperature 150(2)
_cell_measurement_theta_max 25
_cell_measurement_theta_min 2.5
_cell_volume 2943.57(17)
_computing_cell_refinement Saint
_computing_data_collection Smart
_computing_data_reduction Saint
_computing_molecular_graphics XP
_computing_publication_material 'XCIF, PLATON'
_computing_structure_refinement 'SHELXL-97 (Sheldrick, 1997)'
_computing_structure_solution DIRDIF
_diffrn_ambient_temperature 150(2)
_diffrn_measured_fraction_theta_full 0.996
_diffrn_measured_fraction_theta_max 0.996
_diffrn_measurement_device_type 'Bruker Smart APEX CCD'
_diffrn_measurement_method Omega
_diffrn_radiation_monochromator graphite
_diffrn_radiation_source 'fine-focus sealed tube'
_diffrn_radiation_type MoK\a
_diffrn_radiation_wavelength 0.71073
_diffrn_reflns_av_R_equivalents 0.0455
_diffrn_reflns_av_sigmaI/netI 0.0602
_diffrn_reflns_limit_h_max 14
_diffrn_reflns_limit_h_min -14
_diffrn_reflns_limit_k_max 19
_diffrn_reflns_limit_k_min 0
_diffrn_reflns_limit_l_max 17
_diffrn_reflns_limit_l_min 0
_diffrn_reflns_number 35635
_diffrn_reflns_theta_full 25.04
_diffrn_reflns_theta_max 25.04
_diffrn_reflns_theta_min 1.67
_exptl_absorpt_coefficient_mu 4.461
_exptl_absorpt_correction_T_max 0.410
_exptl_absorpt_correction_T_min 0.182
_exptl_absorpt_correction_type multi-scan
_exptl_absorpt_process_details 'Twinabs scaled by 0.41'
_exptl_crystal_colour yellow
_exptl_crystal_density_diffrn 1.787
_exptl_crystal_description block
_exptl_crystal_F_000 1556
_exptl_crystal_recrystallization_method
;
Diffusion of Et2O into CH2Cl2 soln
;
_exptl_crystal_size_max 0.50
_exptl_crystal_size_mid 0.28
_exptl_crystal_size_min 0.20
_refine_diff_density_max 1.590
_refine_diff_density_min -1.631
_refine_diff_density_rms 0.174
_refine_ls_extinction_method none
_refine_ls_goodness_of_fit_ref 1.114
_refine_ls_hydrogen_treatment riding
_refine_ls_matrix_type full
_refine_ls_number_parameters 372
_refine_ls_number_reflns 5805
_refine_ls_number_restraints 47
_refine_ls_restrained_S_all 1.118
_refine_ls_R_factor_all 0.0594
_refine_ls_R_factor_gt 0.0444
_refine_ls_shift/su_max 0.001
_refine_ls_shift/su_mean 0.000
_refine_ls_structure_factor_coef Fsqd
_refine_ls_weighting_details 'calc w=1/[\s^2^(Fo^2^)+(0.0454P)^2^+9.1043P] where P=(Fo^2^+2Fc^2^)/3'
_refine_ls_weighting_scheme calc
_refine_ls_wR_factor_gt 0.1086
_refine_ls_wR_factor_ref 0.1118
_reflns_number_gt 4573
_reflns_number_total 5805
_reflns_threshold_expression >2sigma(I)
_cod_data_source_file ja068335prom20061121_054826.cif
_cod_data_source_block ps6033
_cod_depositor_comments
;
The following automatic conversions were performed:

'_atom_sites_solution_hydrogens' value 'geometric' was changed to
'geom'.

Automatic conversion script
Id: cif_fix_values 6452 2018-10-05 10:23:21Z andrius 
;
_cod_original_cell_volume 2943.57(16)
_cod_original_sg_symbol_Hall ' -P 2ybc'
_cod_original_formula_sum 'C25 H32 F6 N6 O2.50 Os P'
_cod_database_code 4109184

loop_
_symmetry_equiv_pos_as_xyz
'x, y, z'
'-x, y+1/2, -z+1/2'
'-x, -y, -z'
'x, -y-1/2, z-1/2'

loop_
_atom_site_label
_atom_site_type_symbol
_atom_site_fract_x
_atom_site_fract_y
_atom_site_fract_z
_atom_site_U_iso_or_equiv
_atom_site_adp_type
_atom_site_occupancy
_atom_site_symmetry_multiplicity
_atom_site_calc_flag
_atom_site_refinement_flags
_atom_site_disorder_assembly
_atom_site_disorder_group
Os1 Os 0.15282(3) 0.21520(2) 0.20685(3) 0.02178(11) Uani 1 1 d . E .
C11 C 0.2258(7) 0.4822(5) 0.2434(5) 0.0193(19) Uani 1 1 d . . .
N21 N 0.2218(6) 0.5639(4) 0.2270(5) 0.0251(16) Uani 1 1 d . . .
C31 C 0.1552(8) 0.5795(6) 0.1523(6) 0.028(2) Uani 1 1 d . . .
H31 H 0.1473 0.6369 0.1361 0.034 Uiso 1 1 calc R . .
N41 N 0.0976(6) 0.5260(4) 0.0965(5) 0.0248(17) Uani 1 1 d . . .
N51 N 0.0462(6) 0.3915(4) 0.0546(5) 0.0260(18) Uani 1 1 d . . .
H51A H 0.0043 0.4120 0.0076 0.031 Uiso 1 1 calc R . .
H51B H 0.0495 0.3371 0.0635 0.031 Uiso 1 1 calc R . .
C51 C 0.1051(7) 0.4432(5) 0.1127(6) 0.0210(19) Uani 1 1 d . . .
C61 C 0.1730(6) 0.4177(5) 0.1928(5) 0.0193(19) Uani 1 1 d . . .
N71 N 0.1994(6) 0.3411(4) 0.2355(4) 0.0218(17) Uani 1 1 d . . .
C81 C 0.2633(7) 0.3619(6) 0.3105(6) 0.027(2) Uani 1 1 d . . .
H81 H 0.2931 0.3223 0.3541 0.032 Uiso 1 1 calc R . .
N91 N 0.2816(6) 0.4446(5) 0.3187(5) 0.0278(18) Uani 1 1 d . . .
C101 C 0.3495(10) 0.4914(7) 0.3918(6) 0.044(3) Uani 1 1 d . . .
H10A H 0.4214 0.5048 0.3729 0.052 Uiso 1 1 calc R . .
H10B H 0.3124 0.5450 0.4012 0.052 Uiso 1 1 calc R . .
C111 C 0.3687(12) 0.4467(10) 0.4753(9) 0.083(5) Uani 1 1 d . . .
H11A H 0.4129 0.4814 0.5203 0.124 Uiso 1 1 calc R . .
H11B H 0.4080 0.3946 0.4673 0.124 Uiso 1 1 calc R . .
H11C H 0.2981 0.4338 0.4951 0.124 Uiso 1 1 calc R . .
N12 N 0.3231(5) 0.2006(4) 0.2127(5) 0.0236(18) Uani 1 1 d . . .
C22 C 0.3936(8) 0.1799(7) 0.2854(7) 0.039(3) Uani 1 1 d . . .
H22 H 0.3658 0.1687 0.3395 0.047 Uiso 1 1 calc R . .
C32 C 0.5066(8) 0.1742(7) 0.2840(7) 0.037(3) Uani 1 1 d . . .
H32 H 0.5542 0.1575 0.3361 0.044 Uiso 1 1 calc R . .
C42 C 0.5483(8) 0.1925(6) 0.2085(6) 0.029(2) Uani 1 1 d . . .
H42 H 0.6253 0.1894 0.2075 0.035 Uiso 1 1 calc R . .
C52 C 0.4765(8) 0.2163(5) 0.1306(6) 0.030(2) Uani 1 1 d . . .
H52 H 0.5036 0.2297 0.0768 0.036 Uiso 1 1 calc R . .
C62 C 0.3637(7) 0.2191(5) 0.1367(6) 0.0233(19) Uani 1 1 d . . .
C72 C 0.2788(8) 0.2434(6) 0.0588(6) 0.026(2) Uani 1 1 d . . .
O82 O 0.1791(4) 0.2431(4) 0.0775(4) 0.0244(13) Uani 1 1 d . . .
O92 O 0.3049(5) 0.2608(5) -0.0128(5) 0.0383(17) Uani 1 1 d . . .
C13 C 0.1301(6) 0.0931(5) 0.2660(4) 0.027(2) Uani 1 1 d D . .
H13 H 0.1818 0.0493 0.2807 0.033 Uiso 0.50 1 calc PR A -2
C23 C 0.0657(6) 0.0951(4) 0.1812(5) 0.030(2) Uani 1 1 d D E .
H23 H 0.0722 0.0517 0.1394 0.036 Uiso 0.50 1 calc PR B -1
C33 C -0.0084(6) 0.1616(5) 0.1587(6) 0.038(3) Uani 1 1 d D . .
H33 H -0.0488 0.1648 0.1004 0.046 Uiso 1 1 calc R E .
C43 C -0.0228(7) 0.2232(5) 0.2219(6) 0.045(3) Uani 1 1 d D E .
H43 H -0.0762 0.2659 0.2077 0.054 Uiso 0.50 1 calc PR C -2
C53 C 0.0425(7) 0.2214(5) 0.3069(6) 0.048(3) Uani 1 1 d D . .
H53 H 0.0353 0.2644 0.3489 0.058 Uiso 0.50 1 calc PR D -1
C63 C 0.1179(7) 0.1564(5) 0.3292(5) 0.035(2) Uani 1 1 d D E .
H63 H 0.1607 0.1547 0.3866 0.042 Uiso 1 1 calc R . .
C73 C 0.2224(13) 0.0214(9) 0.2873(10) 0.032(5) Uiso 0.50 1 d PD E -1
H73 H 0.2881 0.0470 0.3241 0.039 Uiso 0.50 1 calc PR E -1
C83 C 0.1767(16) -0.0478(11) 0.3443(13) 0.044(5) Uiso 0.50 1 d PD E -1
H83A H 0.1518 -0.0222 0.3967 0.066 Uiso 0.50 1 calc PR E -1
H83B H 0.2349 -0.0886 0.3638 0.066 Uiso 0.50 1 calc PR E -1
H83C H 0.1148 -0.0761 0.3084 0.066 Uiso 0.50 1 calc PR E -1
C93 C 0.2595(17) -0.0190(12) 0.2088(13) 0.052(6) Uiso 0.50 1 d PD E -1
H93A H 0.3167 -0.0603 0.2290 0.078 Uiso 0.50 1 calc PR E -1
H93B H 0.2892 0.0236 0.1724 0.078 Uiso 0.50 1 calc PR E -1
H93C H 0.1970 -0.0470 0.1732 0.078 Uiso 0.50 1 calc PR E -1
C103 C -0.1075(18) 0.2910(13) 0.2054(15) 0.063(7) Uiso 0.50 1 d PD E -1
H10C H -0.1198 0.3050 0.1418 0.095 Uiso 0.50 1 calc PR E -1
H10D H -0.0814 0.3408 0.2400 0.095 Uiso 0.50 1 calc PR E -1
H10E H -0.1765 0.2717 0.2237 0.095 Uiso 0.50 1 calc PR E -1
C113 C 0.0764(12) 0.0220(9) 0.1103(9) 0.023(4) Uiso 0.50 1 d PD E -2
H113 H 0.1467 -0.0086 0.1303 0.028 Uiso 0.50 1 calc PR E -2
C123 C -0.0196(18) -0.0410(13) 0.1118(15) 0.062(7) Uiso 0.50 1 d PD E -2
H12A H -0.0218 -0.0593 0.1732 0.094 Uiso 0.50 1 calc PR E -2
H12B H -0.0083 -0.0896 0.0747 0.094 Uiso 0.50 1 calc PR E -2
H12C H -0.0893 -0.0138 0.0884 0.094 Uiso 0.50 1 calc PR E -2
C133 C 0.0777(16) 0.0485(12) 0.0171(11) 0.035(5) Uiso 0.50 1 d PD E -2
H13A H 0.0867 -0.0006 -0.0198 0.053 Uiso 0.50 1 calc PR E -2
H13B H 0.1389 0.0873 0.0145 0.053 Uiso 0.50 1 calc PR E -2
H13C H 0.0082 0.0765 -0.0053 0.053 Uiso 0.50 1 calc PR E -2
C143 C 0.0285(16) 0.2987(10) 0.3610(12) 0.037(5) Uiso 0.50 1 d PD E -2
H14A H 0.0785 0.2959 0.4176 0.056 Uiso 0.50 1 calc PR E -2
H14B H -0.0476 0.3020 0.3730 0.056 Uiso 0.50 1 calc PR E -2
H14C H 0.0456 0.3483 0.3277 0.056 Uiso 0.50 1 calc PR E -2
C14 C 0.451(2) -0.0664(18) 0.2657(18) 0.083(9) Uiso 0.50 1 d PD F -2
H14D H 0.4847 -0.1183 0.2481 0.124 Uiso 0.50 1 calc PR F -2
H14E H 0.5091 -0.0266 0.2888 0.124 Uiso 0.50 1 calc PR F -2
H14F H 0.4053 -0.0420 0.2137 0.124 Uiso 0.50 1 calc PR F -2
C24 C 0.378(2) -0.0858(15) 0.3400(19) 0.076(8) Uiso 0.50 1 d PD F -2
H24A H 0.3204 -0.1268 0.3175 0.091 Uiso 0.50 1 calc PR F -2
H24B H 0.4242 -0.1102 0.3928 0.091 Uiso 0.50 1 calc PR F -2
O34 O 0.3291(14) -0.0095(11) 0.3641(10) 0.068(5) Uiso 0.50 1 d PD F -2
C44 C 0.292(2) -0.017(2) 0.4491(17) 0.088(10) Uiso 0.50 1 d PD F -2
H44A H 0.2789 -0.0761 0.4624 0.105 Uiso 0.50 1 calc PR F -2
H44B H 0.2210 0.0138 0.4477 0.105 Uiso 0.50 1 calc PR F -2
C54 C 0.380(3) 0.021(2) 0.5237(19) 0.104(12) Uiso 0.50 1 d PD F -2
H54A H 0.3558 0.0134 0.5821 0.156 Uiso 0.50 1 calc PR F -2
H54B H 0.3880 0.0814 0.5127 0.156 Uiso 0.50 1 calc PR F -2
H54C H 0.4504 -0.0068 0.5228 0.156 Uiso 0.50 1 calc PR F -2
P1 P 0.7280(2) 0.2129(2) 0.9715(2) 0.0450(8) Uani 1 1 d . . .
F1 F 0.6686(7) 0.3012(5) 0.9791(6) 0.085(3) Uani 1 1 d . . .
F2 F 0.7912(7) 0.1287(5) 0.9717(6) 0.097(3) Uani 1 1 d . . .
F3 F 0.8450(6) 0.2602(5) 0.9921(6) 0.088(3) Uani 1 1 d . . .
F4 F 0.6116(6) 0.1716(5) 0.9545(5) 0.073(2) Uani 1 1 d . . .
F5 F 0.7265(6) 0.2276(4) 0.8676(5) 0.0607(19) Uani 1 1 d . . .
F6 F 0.7300(6) 0.2013(5) 1.0765(5) 0.075(2) Uani 1 1 d . . .

loop_
_atom_site_aniso_label
_atom_site_aniso_U_11
_atom_site_aniso_U_22
_atom_site_aniso_U_33
_atom_site_aniso_U_23
_atom_site_aniso_U_13
_atom_site_aniso_U_12
Os1 0.01727(16) 0.01964(18) 0.02871(18) 0.0004(2) 0.00424(15) 0.00012(15)
C11 0.018(4) 0.026(5) 0.013(4) -0.006(4) 0.002(3) 0.001(4)
N21 0.027(4) 0.018(4) 0.029(4) 0.000(4) 0.000(4) -0.001(3)
C31 0.030(5) 0.017(5) 0.038(5) -0.001(4) 0.009(5) 0.005(4)
N41 0.024(4) 0.022(4) 0.028(4) 0.004(4) 0.006(3) 0.000(3)
N51 0.033(4) 0.020(4) 0.022(4) 0.001(3) -0.004(3) 0.005(3)
C51 0.021(4) 0.020(5) 0.022(5) 0.000(4) 0.003(4) 0.003(4)
C61 0.017(4) 0.020(5) 0.021(5) 0.002(4) 0.005(3) 0.003(3)
N71 0.021(4) 0.024(4) 0.021(4) -0.003(3) 0.005(3) -0.004(3)
C81 0.032(5) 0.028(6) 0.018(4) 0.008(4) -0.003(4) 0.000(4)
N91 0.032(4) 0.025(4) 0.026(4) 0.002(3) 0.003(3) -0.002(3)
C101 0.058(7) 0.041(7) 0.026(5) 0.004(5) -0.010(5) -0.010(6)
C111 0.077(10) 0.105(12) 0.063(9) -0.016(9) -0.005(8) -0.040(9)
N12 0.018(4) 0.023(4) 0.030(5) 0.007(3) 0.004(3) 0.006(3)
C22 0.032(6) 0.049(7) 0.038(6) 0.025(5) 0.011(5) 0.012(5)
C32 0.023(5) 0.042(6) 0.044(6) 0.011(5) -0.001(4) 0.002(5)
C42 0.022(5) 0.033(6) 0.030(5) 0.009(4) -0.002(4) 0.003(4)
C52 0.049(6) 0.022(4) 0.018(4) -0.004(5) 0.006(5) -0.002(4)
C62 0.027(5) 0.019(4) 0.023(5) -0.003(4) 0.001(4) 0.002(4)
C72 0.030(5) 0.020(5) 0.029(5) -0.009(4) 0.005(4) 0.000(4)
O82 0.023(3) 0.027(3) 0.022(3) -0.002(3) 0.000(3) 0.005(3)
O92 0.033(4) 0.060(5) 0.023(4) 0.000(3) 0.007(3) 0.006(3)
C13 0.030(5) 0.027(5) 0.025(5) -0.002(4) 0.005(4) -0.012(4)
C23 0.030(5) 0.017(5) 0.045(7) -0.002(4) 0.010(4) -0.013(4)
C33 0.014(5) 0.028(6) 0.070(8) 0.006(5) -0.005(4) -0.006(4)
C43 0.013(5) 0.041(7) 0.081(9) -0.010(6) 0.012(5) 0.001(5)
C53 0.041(6) 0.047(7) 0.065(8) -0.020(7) 0.035(6) -0.020(5)
C63 0.038(5) 0.043(6) 0.026(5) -0.009(5) 0.016(5) -0.016(5)
P1 0.0280(14) 0.0466(18) 0.062(2) 0.0250(16) 0.0104(13) 0.0059(14)
F1 0.108(7) 0.067(6) 0.073(5) -0.003(4) -0.013(5) 0.028(5)
F2 0.110(7) 0.069(6) 0.119(7) 0.027(5) 0.037(6) 0.050(5)
F3 0.040(4) 0.132(7) 0.090(6) 0.062(5) 0.000(4) -0.025(4)
F4 0.050(4) 0.110(6) 0.063(5) -0.016(5) 0.023(4) -0.035(4)
F5 0.052(4) 0.074(5) 0.059(4) 0.014(4) 0.017(3) 0.003(4)
F6 0.053(4) 0.103(6) 0.069(5) 0.037(5) 0.004(4) -0.004(4)

loop_
_atom_type_symbol
_atom_type_description
_atom_type_scat_dispersion_real
_atom_type_scat_dispersion_imag
_atom_type_scat_source
C C 0.0033 0.0016 'International Tables Vol C Tables 4.2.6.8 and 6.1.1.4'
H H 0.0000 0.0000 'International Tables Vol C Tables 4.2.6.8 and 6.1.1.4'
N N 0.0061 0.0033 'International Tables Vol C Tables 4.2.6.8 and 6.1.1.4'
O O 0.0106 0.0060 'International Tables Vol C Tables 4.2.6.8 and 6.1.1.4'
F F 0.0171 0.0103 'International Tables Vol C Tables 4.2.6.8 and 6.1.1.4'
P P 0.1023 0.0942 'International Tables Vol C Tables 4.2.6.8 and 6.1.1.4'
Os Os -1.2165 7.6030 'International Tables Vol C Tables 4.2.6.8 and 6.1.1.4'

loop_
_geom_angle_atom_site_label_1
_geom_angle_atom_site_label_2
_geom_angle_atom_site_label_3
_geom_angle
O82 Os1 N12 76.9(2)
O82 Os1 N71 85.2(2)
N12 Os1 N71 81.8(3)
O82 Os1 C63 166.4(2)
N12 Os1 C63 103.6(3)
N71 Os1 C63 108.5(3)
O82 Os1 C53 147.5(3)
N12 Os1 C53 134.0(3)
N71 Os1 C53 89.5(3)
C63 Os1 C53 37.54(19)
O82 Os1 C13 128.7(2)
N12 Os1 C13 94.0(3)
N71 Os1 C13 144.3(2)
C63 Os1 C13 37.90(18)
C53 Os1 C13 68.0(3)
O82 Os1 C33 91.5(3)
N12 Os1 C33 145.4(3)
N71 Os1 C33 130.2(3)
C63 Os1 C33 80.4(3)
C53 Os1 C33 67.9(3)
C13 Os1 C33 67.9(3)
O82 Os1 C23 99.1(3)
N12 Os1 C23 111.5(3)
N71 Os1 C23 166.5(3)
C63 Os1 C23 67.9(3)
C53 Os1 C23 80.0(3)
C13 Os1 C23 37.44(18)
C33 Os1 C23 37.46(18)
O82 Os1 C43 111.9(3)
N12 Os1 C43 171.2(3)
N71 Os1 C43 99.4(3)
C63 Os1 C43 67.7(3)
C53 Os1 C43 37.69(19)
C13 Os1 C43 79.9(3)
C33 Os1 C43 37.22(19)
C23 Os1 C43 67.1(3)
N21 C11 N91 125.6(8)
N21 C11 C61 128.7(8)
N91 C11 C61 105.7(7)
C31 N21 C11 110.3(7)
N21 C31 N41 128.9(8)
C31 N41 C51 120.0(8)
N51 C51 N41 118.0(8)
N51 C51 C61 125.2(8)
N41 C51 C61 116.8(8)
C11 C61 N71 109.6(7)
C11 C61 C51 115.3(7)
N71 C61 C51 135.1(8)
C81 N71 C61 104.1(7)
C81 N71 Os1 121.5(6)
C61 N71 Os1 134.2(5)
N71 C81 N91 113.4(8)
C81 N91 C11 107.2(7)
C81 N91 C101 129.1(8)
C11 N91 C101 123.7(8)
C111 C101 N91 114.0(9)
C22 N12 C62 118.6(8)
C22 N12 Os1 125.9(6)
C62 N12 Os1 115.4(6)
N12 C22 C32 122.1(9)
C42 C32 C22 119.9(9)
C32 C42 C52 119.7(9)
C62 C52 C42 117.1(9)
N12 C62 C52 122.5(8)
N12 C62 C72 115.1(8)
C52 C62 C72 122.4(8)
O92 C72 O82 125.4(9)
O92 C72 C62 121.2(8)
O82 C72 C62 113.4(8)
C72 O82 Os1 119.1(6)
C23 C13 C63 120.0(5)
C23 C13 C73 119.0(7)
C63 C13 C73 120.8(8)
C23 C13 Os1 72.2(4)
C63 C13 Os1 70.8(4)
C73 C13 Os1 126.2(7)
C13 C23 C33 119.7(5)
C13 C23 C113 120.3(7)
C33 C23 C113 120.0(7)
C13 C23 Os1 70.4(4)
C33 C23 Os1 70.5(4)
C113 C23 Os1 131.8(7)
C43 C33 C23 120.4(5)
C43 C33 Os1 72.2(5)
C23 C33 Os1 72.1(4)
C33 C43 C53 119.7(5)
C33 C43 C103 123.2(10)
C53 C43 C103 117.1(10)
C33 C43 Os1 70.5(4)
C53 C43 Os1 70.0(5)
C103 C43 Os1 133.7(12)
C63 C53 C43 120.2(5)
C63 C53 C143 126.9(9)
C43 C53 C143 112.6(9)
C63 C53 Os1 71.2(5)
C43 C53 Os1 72.3(5)
C143 C53 Os1 123.2(9)
C53 C63 C13 119.9(5)
C53 C63 Os1 71.3(5)
C13 C63 Os1 71.3(4)
C93 C73 C83 108.3(13)
C93 C73 C13 115.9(12)
C83 C73 C13 108.5(11)
C133 C113 C123 108.2(13)
C133 C113 C23 116.4(12)
C123 C113 C23 109.0(11)
O34 C24 C14 108.7(18)
C24 O34 C44 111(2)
O34 C44 C54 109.7(18)
F2 P1 F4 94.6(5)
F2 P1 F5 93.6(5)
F4 P1 F5 91.2(4)
F2 P1 F6 87.8(5)
F4 P1 F6 89.8(4)
F5 P1 F6 178.2(5)
F2 P1 F1 175.3(5)
F4 P1 F1 88.2(5)
F5 P1 F1 90.1(4)
F6 P1 F1 88.4(5)
F2 P1 F3 88.5(5)
F4 P1 F3 176.5(5)
F5 P1 F3 90.3(4)
F6 P1 F3 88.6(4)
F1 P1 F3 88.7(5)

loop_
_geom_bond_atom_site_label_1
_geom_bond_atom_site_label_2
_geom_bond_distance
Os1 O82 2.081(7)
Os1 N12 2.094(7)
Os1 N71 2.119(7)
Os1 C63 2.176(9)
Os1 C53 2.176(9)
Os1 C13 2.182(8)
Os1 C33 2.184(8)
Os1 C23 2.205(7)
Os1 C43 2.206(8)
C11 N21 1.328(11)
C11 N91 1.380(10)
C11 C61 1.387(11)
N21 C31 1.322(11)
C31 N41 1.332(11)
N41 C51 1.346(11)
N51 C51 1.340(11)
C51 C61 1.429(11)
C61 N71 1.401(11)
N71 C81 1.327(10)
C81 N91 1.343(12)
N91 C101 1.488(12)
C101 C111 1.443(16)
N12 C22 1.341(11)
N12 C62 1.353(11)
C22 C32 1.394(13)
C32 C42 1.352(13)
C42 C52 1.419(12)
C52 C62 1.403(12)
C62 C72 1.508(12)
C72 O92 1.207(11)
C72 O82 1.297(11)
C13 C23 1.408(7)
C13 C63 1.415(7)
C13 C73 1.611(14)
C23 C33 1.410(7)
C23 C113 1.605(14)
C33 C43 1.401(7)
C43 C53 1.416(7)
C43 C103 1.498(16)
C53 C63 1.400(7)
C53 C143 1.506(16)
C73 C93 1.481(19)
C73 C83 1.56(2)
C113 C133 1.477(19)
C113 C123 1.55(2)
C14 C24 1.57(3)
C24 O34 1.43(2)
O34 C44 1.43(2)
C44 C54 1.57(3)
P1 F2 1.554(8)
P1 F4 1.561(7)
P1 F5 1.588(7)
P1 F6 1.599(8)
P1 F1 1.599(8)
P1 F3 1.614(7)
